data_1000350
loop_
_publ_author_name
'Ferey, G'
'Loiseau, T'
'Lacorre, P'
'Taulelle, F'

_publ_section_title
;
Oxyfluorinated microporous compounds. I. Crystal structure of
(NH~4~)~0.93~(H~3~O)~0.07~GaPO~4~(OH)~0.5~ F~0.5~: reexamination of the
structure of AlPO~4~-CJ2
;
_journal_coden_ASTM JSSCBI
_journal_name_full 'Journal of Solid State Chemistry'
_journal_page_first 179
_journal_page_last 190
_journal_paper_doi 10.1006/jssc.1993.1206
_journal_volume 105
_journal_year 1993
_chemical_formula_structural
;
(N H4)0.88 (H3 O)0.12 Al (P O4) (O H)0.325 F0.675
;
_chemical_formula_sum 'Al F0.675 H4.205 N0.88 O4.445 P'
_chemical_name_systematic
;
Ammonium oxonium alumimium phosphate hydroxide fluoride *
;
_space_group_IT_number 19
_symmetry_cell_setting orthorhombic
_symmetry_Int_Tables_number 19
_symmetry_space_group_name_Hall 'P 2ac 2ab'
_symmetry_space_group_name_H-M 'P 21 21 21'
_cell_angle_alpha 90
_cell_angle_beta 90
_cell_angle_gamma 90
_cell_formula_units_Z 8
_cell_length_a 9.416(8)
_cell_length_b 9.563(5)
_cell_length_c 9.933(4)
_cell_volume 894.4
_refine_ls_R_factor_all 0.024
_cod_original_formula_sum 'H4.205 Al F.675 N.88 O4.445 P'
_cod_database_code 1000350

loop_
_symmetry_equiv_pos_as_xyz
x,y,z
1/2-x,-y,1/2+z
1/2+x,1/2-y,-z
-x,1/2+y,1/2-z

loop_
_atom_site_aniso_label
_atom_site_aniso_U_11
_atom_site_aniso_U_12
_atom_site_aniso_U_13
_atom_site_aniso_U_22
_atom_site_aniso_U_23
_atom_site_aniso_U_33
P1 0.0046(1) 0.0007(1) -0.0006(1) 0.0053(1) -0.0006(1) 0.0055(1)
P2 0.0065(1) -0.0005(1) -0.0004(1) 0.0056(1) -0.0006(2) 0.0049(1)
Al1 0.0051(1) -0.0001(1) -0.0003(1) 0.0060(1) 0.0005(1) 0.0051(1)
Al2 0.0062(1) 0.0005(1) 0.0001(1) 0.0060(1) -0.0002(1) 0.0061(1)
O1 0.0120(3) 0.0007(2) 0.0021(3) 0.0070(3) 0.0009(2) 0.0103(3)
O2 0.0081(3) 0.0022(3) -0.0011(2) 0.0167(4) -0.0021(3) 0.0084(3)
O3 0.0110(3) 0.0014(3) 0.0003(2) 0.0127(3) 0.0006(2) 0.0061(3)
O4 0.0176(4) 0.0025(3) -0.0073(3) 0.0165(4) -0.0019(3) 0.0103(3)
O5 0.0128(3) -0.0042(3) 0.0002(3) 0.0096(3) 0.0002(2) 0.0105(3)
O6 0.0145(4) 0.0020(3) 0.0026(3) 0.0080(3) 0.0025(2) 0.0089(3)
O7 0.0110(3) 0.0024(3) 0.0036(3) 0.0099(3) -0.0034(3) 0.0137(3)
O8 0.0064(3) 0.0001(2) 0.0007(3) 0.0091(3) 0.0019(3) 0.0203(5)
O9 0.0112(6) 0.0030(4) 0.0017(5) 0.0104(6) -0.0004(4) 0.0110(6)
F1 0.0112(6) 0.0030(4) 0.0017(5) 0.0104(6) -0.0004(4) 0.0110(6)
N1 0.0144(5) -0.0003(4) 0.0020(5) 0.0185(6) 0.0023(5) 0.0213(6)
N2 0.0319(9) 0.0128(7) -0.0012(6) 0.0280(8) -0.0015(5) 0.0137(5)
O10 0.0319(9) 0.0128(7) -0.0012(6) 0.0280(8) -0.0015(5) 0.0137(5)
F2 0.0149(3) -0.0028(3) 0.0010(3) 0.0088(3) 0.0010(3) 0.0185(4)

loop_
_atom_site_label
_atom_site_type_symbol
_atom_site_symmetry_multiplicity
_atom_site_Wyckoff_symbol
_atom_site_fract_x
_atom_site_fract_y
_atom_site_fract_z
_atom_site_occupancy
_atom_site_attached_hydrogens
_atom_site_calc_flag
P1 P5+ 4 a 0.4231(1) 0.2081(1) 0.3581(1) 1. 0 d
P2 P5+ 4 a 0.9184(1) 0.9853(1) 0.3619(1) 1. 0 d
Al1 Al3+ 4 a 0.6020(1) 0.2373(1) 0.6401(1) 1. 0 d
Al2 Al3+ 4 a 0.6522(1) 0.0250(1) 0.1771(1) 1. 0 d
O1 O2- 4 a 0.4319(1) 0.3481(1) 0.2855(1) 1. 0 d
O2 O2- 4 a 0.7619(1) 0.0212(1) 0.3374(1) 1. 0 d
O3 O2- 4 a 0.5520(1) 0.0317(1) 0.0119(1) 1. 0 d
O4 O2- 4 a 0.4885(1) 0.2161(1) 0.4989(1) 1. 0 d
O5 O2- 4 a 0.0176(1) 0.0958(1) 0.3006(1) 1. 0 d
O6 O2- 4 a 0.5461(1) 0.1562(1) 0.7937(1) 1. 0 d
O7 O2- 4 a 0.4942(1) 0.0953(1) 0.2738(1) 1. 0 d
O8 O2- 4 a 0.2660(1) 0.1649(1) 0.3785(1) 1. 0 d
O9 O2- 4 a 0.6946(1) 0.0694(1) 0.5943(1) 0.65(2) 1 d
F1 F1- 4 a 0.6946(1) 0.0694(1) 0.5943(1) 0.35(2) 0 d
N1 N3- 4 a 0.2442(2) 0.0860(2) 0.6856(2) 1. 4 d
N2 N3- 4 a 0.4725(2) 0.3377(2) 0.0061(2) 0.76 4 d
O10 O2- 4 a 0.4725(2) 0.3377(2) 0.0061(2) 0.24 3 d
F2 F1- 4 a 0.7185(1) 0.1976(1) 0.1366(1) 1. 0 d
H1 H1+ 4 a 0.305(3) 0.032(3) 0.716(3) 1. 0 d
H2 H1+ 4 a 0.243(4) 0.159(2) 0.730(3) 1. 0 d
H3 H1+ 4 a 0.263(4) 0.104(3) 0.606(2) 1. 0 d
H4 H1+ 4 a 0.16627(2) 0.046(3) 0.690(3) 1. 0 d
H5 H1+ 4 a 0.447(4) 0.376(3) 0.066(2) 0.94 0 d
H6 H1+ 4 a 0.526(3) 0.283(3) 0.028(3) 0.94 0 d
H7 H1+ 4 a 0.506(3) 0.385(3) 0.955(3) 0.94 0 d
H8 H1+ 4 a 0.411(3) 0.300(3) 0.973(3) 0.94 0 d
H9 H1+ 4 a 0.706(5) 0.074(5) 0.497(5) 0.65 0 d

loop_
_atom_type_symbol
_atom_type_oxidation_number
P5+ 5.000
Al3+ 3.000
O2- -2.000
F1- -1.000
N3- -3.000
H1+ 1.000
